data_1571102
loop_
_publ_author_name
'Prysiazhniuk, Kateryna'
'Polishchuk, Oleksandr'
'Shulha, Stanislav'
'Gudzikevych, Kyrylo'
'Datsenko, Oleksandr P.'
'Kubyshkin, Vladimir'
'Mykhailiuk, Pavel K.'

_publ_section_title
;
 Borylated cyclobutanes <i>via</i> thermal [2 + 2]-cycloaddition.
;
_journal_issue 9
_journal_name_full 'Chemical science'
_journal_page_first 3249
_journal_page_last 3254
_journal_paper_doi 10.1039/d3sc06600b
_journal_volume 15
_journal_year 2024
_chemical_formula_moiety 'C14 H23 B O4'
_chemical_formula_sum 'C14 H23 B O4'
_chemical_formula_weight 266.13
_chemical_melting_point 354
_chemical_name_systematic 3-(4,4,5,5-Tetramethyl-1,3,2-dioxaborolan-2-yl)-7-oxaspiro[3.5]nonan-1-one
_space_group_crystal_system monoclinic
_space_group_IT_number 4
_space_group_name_Hall 'P 2yb'
_space_group_name_H-M_alt 'P 1 21 1'
_atom_sites_solution_hydrogens geom
_atom_sites_solution_primary dual
_audit_creation_date 2023-03-27
_audit_creation_method
;
Olex2 1.5
(compiled 2022.04.07 svn.rca3783a0 for OlexSys, GUI svn.r6498)
;
_audit_update_record
;
2023-12-04 deposited with the CCDC.	2024-01-18 downloaded from the CCDC.
;
_cell_angle_alpha 90
_cell_angle_beta 105.661(8)
_cell_angle_gamma 90
_cell_formula_units_Z 2
_cell_length_a 10.847(4)
_cell_length_b 6.213(2)
_cell_length_c 11.060(3)
_cell_measurement_reflns_used 3980
_cell_measurement_temperature 273.15
_cell_measurement_theta_max 26.00
_cell_measurement_theta_min 2.33
_cell_volume 717.7(4)
_computing_molecular_graphics 'Olex2 1.5 (Dolomanov et al., 2009)'
_computing_publication_material 'Olex2 1.5 (Dolomanov et al., 2009)'
_computing_structure_refinement 'SHELXL 2016/6 (Sheldrick, 2015)'
_computing_structure_solution 'SHELXT  (Sheldrick, 2015)'
_diffrn_ambient_temperature 273.15
_diffrn_measured_fraction_theta_full 0.996
_diffrn_measured_fraction_theta_max 0.996
_diffrn_measurement_device_type 'Bruker APEX-II CCD'
_diffrn_measurement_method '\f and \w scans'
_diffrn_radiation_type MoK\a
_diffrn_radiation_wavelength 0.71073
_diffrn_reflns_av_unetI/netI 0.0745
_diffrn_reflns_Laue_measured_fraction_full 0.996
_diffrn_reflns_Laue_measured_fraction_max 0.996
_diffrn_reflns_limit_h_max 12
_diffrn_reflns_limit_h_min -12
_diffrn_reflns_limit_k_max 7
_diffrn_reflns_limit_k_min -7
_diffrn_reflns_limit_l_max 13
_diffrn_reflns_limit_l_min 0
_diffrn_reflns_number 2503
_diffrn_reflns_point_group_measured_fraction_full 0.992
_diffrn_reflns_point_group_measured_fraction_max 0.992
_diffrn_reflns_theta_full 24.989
_diffrn_reflns_theta_max 24.989
_diffrn_reflns_theta_min 1.912
_diffrn_source_current 30.0
_diffrn_source_power 1.2
_diffrn_source_voltage 40.0
_diffrn_standards_number 0
_exptl_absorpt_coefficient_mu 0.087
_exptl_absorpt_correction_type none
_exptl_crystal_colour colourless
_exptl_crystal_colour_primary colourless
_exptl_crystal_density_diffrn 1.231
_exptl_crystal_description plate
_exptl_crystal_F_000 288
_exptl_crystal_size_max 0.17
_exptl_crystal_size_mid 0.14
_exptl_crystal_size_min 0.05
_refine_diff_density_max 0.622
_refine_diff_density_min -0.388
_refine_diff_density_rms 0.098
_refine_ls_abs_structure_details
;
 Flack x determined using 762 quotients [(I+)-(I-)]/[(I+)+(I-)]
 (Parsons, Flack and Wagner, Acta Cryst. B69 (2013) 249-259).
;
_refine_ls_abs_structure_Flack 0.6(10)
_refine_ls_extinction_method none
_refine_ls_goodness_of_fit_ref 1.177
_refine_ls_hydrogen_treatment constr
_refine_ls_matrix_type full
_refine_ls_number_parameters 177
_refine_ls_number_reflns 2503
_refine_ls_number_restraints 1
_refine_ls_restrained_S_all 1.177
_refine_ls_R_factor_all 0.1045
_refine_ls_R_factor_gt 0.0972
_refine_ls_shift/su_max 0.001
_refine_ls_shift/su_mean 0.000
_refine_ls_structure_factor_coef Fsqd
_refine_ls_weighting_details 'w=1/[\s^2^(Fo^2^)+(0.2000P)^2^] where P=(Fo^2^+2Fc^2^)/3'
_refine_ls_weighting_scheme calc
_refine_ls_wR_factor_gt 0.2727
_refine_ls_wR_factor_ref 0.2817
_reflns_Friedel_coverage 0.809
_reflns_Friedel_fraction_full 0.986
_reflns_Friedel_fraction_max 0.986
_reflns_number_gt 2183
_reflns_number_total 2503
_reflns_threshold_expression 'I > 2\s(I)'
_cod_data_source_file d3sc06600b2.cif
_cod_data_source_block v131
_cod_database_code 1571102
_shelx_shelxl_version_number 2016/6
_shelx_space_group_comment
;
The symmetry employed for this shelxl refinement is uniquely defined
by the following loop, which should always be used as a source of
symmetry information in preference to the above space-group names.
They are only intended as comments.
;
_shelx_estimated_absorpt_t_max 0.996
_shelx_estimated_absorpt_t_min 0.985
_olex2_refinement_description
;
1. Twinned data refinement
 Scales: 0.752(7)
 0.248(7)
2. Fixed Uiso
 At 1.2 times of:
  All C(H) groups, All C(H,H) groups
 At 1.5 times of:
  All C(H,H,H) groups
3.a Ternary CH refined with riding coordinates:
 C1(H1)
3.b Secondary CH2 refined with riding coordinates:
 C6(H6A,H6B), C8(H8A,H8B), C2(H2A,H2B), C5(H5A,H5B), C7(H7A,H7B)
3.c Idealised Me refined as rotating group:
 C14(H14A,H14B,H14C), C13(H13A,H13B,H13C), C12(H12A,H12B,H12C), C11(H11A,H11B,
 H11C)
;
_olex2_submission_special_instructions 'No special instructions were received'

loop_
_space_group_symop_operation_xyz
'x, y, z'
'-x, y+1/2, -z'

loop_
_atom_site_label
_atom_site_type_symbol
_atom_site_fract_x
_atom_site_fract_y
_atom_site_fract_z
_atom_site_U_iso_or_equiv
_atom_site_adp_type
_atom_site_occupancy
_atom_site_site_symmetry_order
_atom_site_calc_flag
_atom_site_refinement_flags_posn
_atom_site_refinement_flags_adp
_atom_site_refinement_flags_occupancy
_atom_site_disorder_assembly
_atom_site_disorder_group
O1 O -0.0548(5) 0.5676(10) 0.5396(6) 0.0331(14) Uani 1 1 d . . . . .
O4 O 0.4377(5) 0.4108(9) 0.6291(6) 0.0299(14) Uani 1 1 d . . . . .
O2 O 0.0429(5) 0.6222(11) 0.9171(5) 0.0354(15) Uani 1 1 d . . . . .
O3 O 0.4751(5) 0.6371(10) 0.7988(5) 0.0289(13) Uani 1 1 d . . . . .
C3 C 0.0594(6) 0.5886(11) 0.5766(7) 0.0220(16) Uani 1 1 d . . . . .
C6 C 0.0105(8) 0.7957(15) 0.8309(9) 0.0309(19) Uani 1 1 d . . . . .
H6A H -0.006740 0.925409 0.875740 0.037 Uiso 1 1 calc R U . . .
H6B H -0.068935 0.759503 0.765423 0.037 Uiso 1 1 calc R U . . .
C14 C 0.6464(8) 0.5245(15) 0.6229(8) 0.033(2) Uani 1 1 d . . . . .
H14A H 0.620411 0.481600 0.534377 0.049 Uiso 1 1 calc R U . . .
H14B H 0.738804 0.503305 0.656760 0.049 Uiso 1 1 calc R U . . .
H14C H 0.625522 0.676641 0.630112 0.049 Uiso 1 1 calc R U . . .
C9 C 0.5811(7) 0.4826(14) 0.8280(8) 0.0265(18) Uani 1 1 d . . . . .
C8 C 0.1750(7) 0.4557(13) 0.7960(8) 0.0270(17) Uani 1 1 d . . . . .
H8A H 0.184599 0.321806 0.750829 0.032 Uiso 1 1 calc R U . . .
H8B H 0.255247 0.479543 0.862929 0.032 Uiso 1 1 calc R U . . .
C2 C 0.1664(7) 0.5792(15) 0.5109(7) 0.0269(17) Uani 1 1 d . . . . .
H2A H 0.151688 0.672409 0.435713 0.032 Uiso 1 1 calc R U . . .
H2B H 0.190004 0.431312 0.492334 0.032 Uiso 1 1 calc R U . . .
C4 C 0.1510(6) 0.6462(12) 0.7043(7) 0.0182(15) Uani 1 1 d . . . . .
C5 C 0.1157(7) 0.8452(12) 0.7690(8) 0.0234(17) Uani 1 1 d . . . . .
H5A H 0.192295 0.897183 0.833140 0.028 Uiso 1 1 calc R U . . .
H5B H 0.086960 0.961105 0.706299 0.028 Uiso 1 1 calc R U . . .
C7 C 0.0641(8) 0.4326(14) 0.8537(9) 0.0315(19) Uani 1 1 d . . . . .
H7A H -0.014517 0.398111 0.786778 0.038 Uiso 1 1 calc R U . . .
H7B H 0.081428 0.311159 0.913860 0.038 Uiso 1 1 calc R U . . .
C13 C 0.6110(9) 0.1542(14) 0.6957(10) 0.039(2) Uani 1 1 d . . . . .
H13A H 0.564931 0.071658 0.745178 0.059 Uiso 1 1 calc R U . . .
H13B H 0.703422 0.137673 0.732268 0.059 Uiso 1 1 calc R U . . .
H13C H 0.587694 0.100963 0.609067 0.059 Uiso 1 1 calc R U . . .
C10 C 0.5756(7) 0.3882(13) 0.6965(8) 0.0288(19) Uani 1 1 d . . . . .
B1 B 0.3929(7) 0.5729(14) 0.6878(8) 0.0209(17) Uani 1 1 d . . . . .
C12 C 0.7034(7) 0.5976(16) 0.8931(8) 0.033(2) Uani 1 1 d . . . . .
H12A H 0.716986 0.717986 0.840944 0.050 Uiso 1 1 calc R U . . .
H12B H 0.775470 0.497204 0.906460 0.050 Uiso 1 1 calc R U . . .
H12C H 0.697143 0.652471 0.974365 0.050 Uiso 1 1 calc R U . . .
C1 C 0.2573(7) 0.6788(12) 0.6311(7) 0.0221(17) Uani 1 1 d . . . . .
H1 H 0.268148 0.835971 0.617443 0.026 Uiso 1 1 calc R U . . .
C11 C 0.5487(9) 0.3134(17) 0.9149(8) 0.039(2) Uani 1 1 d . . . . .
H11A H 0.533934 0.384264 0.988859 0.058 Uiso 1 1 calc R U . . .
H11B H 0.620148 0.212004 0.941372 0.058 Uiso 1 1 calc R U . . .
H11C H 0.471344 0.235391 0.870071 0.058 Uiso 1 1 calc R U . . .

loop_
_atom_site_aniso_label
_atom_site_aniso_U_11
_atom_site_aniso_U_22
_atom_site_aniso_U_33
_atom_site_aniso_U_23
_atom_site_aniso_U_13
_atom_site_aniso_U_12
O1 0.023(3) 0.035(3) 0.041(3) -0.008(3) 0.008(2) -0.004(2)
O4 0.023(3) 0.026(3) 0.038(3) -0.007(3) 0.004(2) 0.003(2)
O2 0.038(3) 0.038(3) 0.036(3) 0.003(3) 0.021(3) 0.004(3)
O3 0.025(3) 0.027(3) 0.036(3) -0.003(3) 0.010(2) 0.004(2)
C3 0.018(4) 0.017(3) 0.031(4) -0.002(3) 0.007(3) -0.004(3)
C6 0.027(4) 0.032(4) 0.038(5) -0.002(4) 0.015(4) 0.003(3)
C14 0.029(4) 0.041(5) 0.031(4) 0.008(4) 0.014(4) 0.006(4)
C9 0.017(4) 0.030(4) 0.031(4) -0.001(3) 0.004(3) 0.001(3)
C8 0.025(4) 0.021(4) 0.036(4) 0.006(3) 0.010(3) 0.002(3)
C2 0.022(4) 0.039(4) 0.019(3) 0.003(3) 0.005(3) 0.002(4)
C4 0.014(3) 0.016(3) 0.027(4) 0.003(3) 0.009(3) -0.002(3)
C5 0.020(4) 0.020(4) 0.028(4) -0.006(3) 0.003(3) -0.003(3)
C7 0.030(4) 0.027(4) 0.038(5) 0.010(4) 0.010(4) -0.001(3)
C13 0.047(5) 0.024(4) 0.052(5) -0.003(4) 0.022(5) 0.009(4)
C10 0.023(4) 0.024(4) 0.037(5) -0.001(4) 0.003(3) 0.006(3)
B1 0.018(4) 0.022(4) 0.025(4) -0.002(4) 0.011(3) -0.003(3)
C12 0.024(4) 0.039(5) 0.034(4) -0.008(4) 0.003(3) 0.004(4)
C1 0.021(4) 0.020(4) 0.027(4) 0.002(3) 0.009(3) -0.001(3)
C11 0.041(5) 0.048(5) 0.025(4) 0.011(4) 0.004(4) 0.003(4)

loop_
_atom_type_symbol
_atom_type_description
_atom_type_scat_dispersion_real
_atom_type_scat_dispersion_imag
_atom_type_scat_source
C C 0.0033 0.0016 'International Tables Vol C Tables 4.2.6.8 and 6.1.1.4'
H H 0.0000 0.0000 'International Tables Vol C Tables 4.2.6.8 and 6.1.1.4'
B B 0.0013 0.0007 'International Tables Vol C Tables 4.2.6.8 and 6.1.1.4'
O O 0.0106 0.0060 'International Tables Vol C Tables 4.2.6.8 and 6.1.1.4'

loop_
_geom_angle_atom_site_label_1
_geom_angle_atom_site_label_2
_geom_angle_atom_site_label_3
_geom_angle
_geom_angle_site_symmetry_1
_geom_angle_site_symmetry_3
_geom_angle_publ_flag
B1 O4 C10 105.8(6) . . ?
C6 O2 C7 110.0(6) . . ?
B1 O3 C9 106.8(6) . . ?
O1 C3 C2 132.7(7) . . ?
O1 C3 C4 133.7(7) . . ?
C2 C3 C4 93.5(5) . . ?
O2 C6 H6A 109.2 . . ?
O2 C6 H6B 109.2 . . ?
O2 C6 C5 112.2(7) . . ?
H6A C6 H6B 107.9 . . ?
C5 C6 H6A 109.2 . . ?
C5 C6 H6B 109.2 . . ?
H14A C14 H14B 109.5 . . ?
H14A C14 H14C 109.5 . . ?
H14B C14 H14C 109.5 . . ?
C10 C14 H14A 109.5 . . ?
C10 C14 H14B 109.5 . . ?
C10 C14 H14C 109.5 . . ?
O3 C9 C10 102.2(6) . . ?
O3 C9 C12 109.3(7) . . ?
O3 C9 C11 106.8(6) . . ?
C12 C9 C10 115.6(7) . . ?
C12 C9 C11 110.3(7) . . ?
C11 C9 C10 111.8(7) . . ?
H8A C8 H8B 108.2 . . ?
C4 C8 H8A 109.7 . . ?
C4 C8 H8B 109.7 . . ?
C7 C8 H8A 109.7 . . ?
C7 C8 H8B 109.7 . . ?
C7 C8 C4 109.8(6) . . ?
C3 C2 H2A 114.0 . . ?
C3 C2 H2B 114.0 . . ?
C3 C2 C1 88.0(5) . . ?
H2A C2 H2B 111.2 . . ?
C1 C2 H2A 114.0 . . ?
C1 C2 H2B 114.0 . . ?
C3 C4 C8 112.4(6) . . ?
C3 C4 C1 86.6(5) . . ?
C8 C4 C1 114.7(6) . . ?
C5 C4 C3 116.0(6) . . ?
C5 C4 C8 109.5(6) . . ?
C5 C4 C1 116.3(6) . . ?
C6 C5 C4 111.3(6) . . ?
C6 C5 H5A 109.4 . . ?
C6 C5 H5B 109.4 . . ?
C4 C5 H5A 109.4 . . ?
C4 C5 H5B 109.4 . . ?
H5A C5 H5B 108.0 . . ?
O2 C7 C8 112.5(7) . . ?
O2 C7 H7A 109.1 . . ?
O2 C7 H7B 109.1 . . ?
C8 C7 H7A 109.1 . . ?
C8 C7 H7B 109.1 . . ?
H7A C7 H7B 107.8 . . ?
H13A C13 H13B 109.5 . . ?
H13A C13 H13C 109.5 . . ?
H13B C13 H13C 109.5 . . ?
C10 C13 H13A 109.5 . . ?
C10 C13 H13B 109.5 . . ?
C10 C13 H13C 109.5 . . ?
O4 C10 C14 105.3(6) . . ?
O4 C10 C9 102.3(6) . . ?
O4 C10 C13 108.2(7) . . ?
C14 C10 C9 113.2(7) . . ?
C13 C10 C14 111.7(7) . . ?
C13 C10 C9 115.1(8) . . ?
O4 B1 O3 114.5(7) . . ?
O4 B1 C1 122.3(7) . . ?
O3 B1 C1 123.1(7) . . ?
C9 C12 H12A 109.5 . . ?
C9 C12 H12B 109.5 . . ?
C9 C12 H12C 109.5 . . ?
H12A C12 H12B 109.5 . . ?
H12A C12 H12C 109.5 . . ?
H12B C12 H12C 109.5 . . ?
C2 C1 C4 90.3(5) . . ?
C2 C1 B1 118.8(6) . . ?
C2 C1 H1 109.4 . . ?
C4 C1 H1 109.4 . . ?
B1 C1 C4 118.1(6) . . ?
B1 C1 H1 109.4 . . ?
C9 C11 H11A 109.5 . . ?
C9 C11 H11B 109.5 . . ?
C9 C11 H11C 109.5 . . ?
H11A C11 H11B 109.5 . . ?
H11A C11 H11C 109.5 . . ?
H11B C11 H11C 109.5 . . ?

loop_
_geom_bond_atom_site_label_1
_geom_bond_atom_site_label_2
_geom_bond_distance
_geom_bond_site_symmetry_2
_geom_bond_publ_flag
O1 C3 1.202(8) . ?
O4 C10 1.487(9) . ?
O4 B1 1.358(10) . ?
O2 C6 1.418(11) . ?
O2 C7 1.421(11) . ?
O3 C9 1.466(9) . ?
O3 B1 1.368(10) . ?
C3 C2 1.528(9) . ?
C3 C4 1.533(10) . ?
C6 H6A 0.9900 . ?
C6 H6B 0.9900 . ?
C6 C5 1.513(11) . ?
C14 H14A 0.9800 . ?
C14 H14B 0.9800 . ?
C14 H14C 0.9800 . ?
C14 C10 1.518(12) . ?
C9 C10 1.555(12) . ?
C9 C12 1.508(11) . ?
C9 C11 1.527(12) . ?
C8 H8A 0.9900 . ?
C8 H8B 0.9900 . ?
C8 C4 1.535(10) . ?
C8 C7 1.514(11) . ?
C2 H2A 0.9900 . ?
C2 H2B 0.9900 . ?
C2 C1 1.555(11) . ?
C4 C5 1.528(10) . ?
C4 C1 1.590(9) . ?
C5 H5A 0.9900 . ?
C5 H5B 0.9900 . ?
C7 H7A 0.9900 . ?
C7 H7B 0.9900 . ?
C13 H13A 0.9800 . ?
C13 H13B 0.9800 . ?
C13 H13C 0.9800 . ?
C13 C10 1.504(11) . ?
B1 C1 1.578(11) . ?
C12 H12A 0.9800 . ?
C12 H12B 0.9800 . ?
C12 H12C 0.9800 . ?
C1 H1 1.0000 . ?
C11 H11A 0.9800 . ?
C11 H11B 0.9800 . ?
C11 H11C 0.9800 . ?

loop_
_geom_torsion_atom_site_label_1
_geom_torsion_atom_site_label_2
_geom_torsion_atom_site_label_3
_geom_torsion_atom_site_label_4
_geom_torsion
_geom_torsion_site_symmetry_1
_geom_torsion_site_symmetry_2
_geom_torsion_site_symmetry_3
_geom_torsion_site_symmetry_4
_geom_torsion_publ_flag
O1 C3 C2 C1 167.2(9) . . . . ?
O1 C3 C4 C8 77.3(10) . . . . ?
O1 C3 C4 C5 -49.6(11) . . . . ?
O1 C3 C4 C1 -167.3(9) . . . . ?
O4 B1 C1 C2 6.2(10) . . . . ?
O4 B1 C1 C4 113.7(8) . . . . ?
O2 C6 C5 C4 55.8(9) . . . . ?
O3 C9 C10 O4 -28.4(7) . . . . ?
O3 C9 C10 C14 84.5(8) . . . . ?
O3 C9 C10 C13 -145.4(7) . . . . ?
O3 B1 C1 C2 -174.3(6) . . . . ?
O3 B1 C1 C4 -66.8(9) . . . . ?
C3 C2 C1 C4 9.6(6) . . . . ?
C3 C2 C1 B1 132.3(6) . . . . ?
C3 C4 C5 C6 78.3(8) . . . . ?
C3 C4 C1 C2 -9.6(6) . . . . ?
C3 C4 C1 B1 -132.9(6) . . . . ?
C6 O2 C7 C8 62.2(9) . . . . ?
C9 O3 B1 O4 -8.3(8) . . . . ?
C9 O3 B1 C1 172.2(7) . . . . ?
C8 C4 C5 C6 -50.1(8) . . . . ?
C8 C4 C1 C2 103.5(7) . . . . ?
C8 C4 C1 B1 -19.8(9) . . . . ?
C2 C3 C4 C8 -105.5(7) . . . . ?
C2 C3 C4 C5 127.5(6) . . . . ?
C2 C3 C4 C1 9.8(6) . . . . ?
C4 C3 C2 C1 -10.0(6) . . . . ?
C4 C8 C7 O2 -57.7(9) . . . . ?
C5 C4 C1 C2 -127.0(7) . . . . ?
C5 C4 C1 B1 109.7(8) . . . . ?
C7 O2 C6 C5 -60.6(9) . . . . ?
C7 C8 C4 C3 -79.8(8) . . . . ?
C7 C8 C4 C5 50.6(8) . . . . ?
C7 C8 C4 C1 -176.6(7) . . . . ?
C10 O4 B1 O3 -11.1(8) . . . . ?
C10 O4 B1 C1 168.4(7) . . . . ?
B1 O4 C10 C14 -94.2(7) . . . . ?
B1 O4 C10 C9 24.3(8) . . . . ?
B1 O4 C10 C13 146.2(7) . . . . ?
B1 O3 C9 C10 22.9(7) . . . . ?
B1 O3 C9 C12 145.9(7) . . . . ?
B1 O3 C9 C11 -94.7(7) . . . . ?
C12 C9 C10 O4 -147.0(7) . . . . ?
C12 C9 C10 C14 -34.2(10) . . . . ?
C12 C9 C10 C13 95.9(9) . . . . ?
C1 C4 C5 C6 177.9(6) . . . . ?
C11 C9 C10 O4 85.6(7) . . . . ?
C11 C9 C10 C14 -161.6(7) . . . . ?
C11 C9 C10 C13 -31.5(10) . . . . ?

loop_
_twin_individual_id
_twin_individual_mass_fraction_refined
1 0.752(7)
2 0.248(7)
